data_1507183
loop_
_publ_author_name
'Koch, Michael'
'Blacque, Olivier'
'Venkatesan, Koushik'

_publ_section_title
;
 Syntheses and tunable emission properties of 2-alkynyl azulenes.
;
_journal_issue 6
_journal_name_full 'Organic letters'
_journal_page_first 1580
_journal_page_last 1583
_journal_paper_doi 10.1021/ol300327b
_journal_volume 14
_journal_year 2012
_chemical_formula_moiety 'C18 H12'
_chemical_formula_sum 'C18 H12'
_chemical_formula_weight 228.28
_chemical_name_systematic ' 2-(phenylethynyl)azulene'
_space_group_IT_number 14
_symmetry_cell_setting monoclinic
_symmetry_space_group_name_Hall '-P 2ybc'
_symmetry_space_group_name_H-M 'P 1 21/c 1'
_atom_sites_solution_hydrogens geom
_atom_sites_solution_primary direct
_atom_sites_solution_secondary difmap
_audit_creation_method SHELXL-97
_cell_angle_alpha 90.00
_cell_angle_beta 94.744(2)
_cell_angle_gamma 90.00
_cell_formula_units_Z 8
_cell_length_a 6.1073(2)
_cell_length_b 23.4255(5)
_cell_length_c 17.9890(5)
_cell_measurement_reflns_used 5424
_cell_measurement_temperature 183(2)
_cell_measurement_theta_max 29.39
_cell_measurement_theta_min 2.60
_cell_volume 2564.81(12)
_computing_cell_refinement
;
CrysAlisPro, version 1.171.35.11 (Agilent, 2011)
;
_computing_data_collection
;
CrysAlisPro, version 1.171.35.11 (Agilent, 2011)
;
_computing_data_reduction
;
CrysAlisPro, version 1.171.35.11 (Agilent, 2011)
;
_computing_molecular_graphics
;
DIAMOND (Brandenburg, 2006) 

;
_computing_publication_material
; 
<i>WinGX</i> (Farrugia, 1999), <i>PLATON for Windows</i> (Spek, 2003) and
<i>publCIF</i> (Westrip, 2010)
;
_computing_structure_refinement ' SHELXL97 (Sheldrick, 2008)'
_computing_structure_solution ' SHELXS97 (Sheldrick, 2008) '
_diffrn_ambient_temperature 183(2)
_diffrn_detector_area_resol_mean 10.4498
_diffrn_measured_fraction_theta_full 0.999
_diffrn_measured_fraction_theta_max 0.999
_diffrn_measurement_device_type 'Xcalibur, Ruby'
_diffrn_measurement_method 'omega scans'
_diffrn_radiation_monochromator graphite
_diffrn_radiation_source 'Enhance (Mo) X-ray Source'
_diffrn_radiation_type MoK\a
_diffrn_radiation_wavelength 0.71073
_diffrn_reflns_av_R_equivalents 0.0327
_diffrn_reflns_av_sigmaI/netI 0.0363
_diffrn_reflns_limit_h_max 7
_diffrn_reflns_limit_h_min -7
_diffrn_reflns_limit_k_max 27
_diffrn_reflns_limit_k_min -28
_diffrn_reflns_limit_l_max 21
_diffrn_reflns_limit_l_min -17
_diffrn_reflns_number 17021
_diffrn_reflns_theta_full 25.68
_diffrn_reflns_theta_max 25.68
_diffrn_reflns_theta_min 2.85
_diffrn_standards_number 0
_exptl_absorpt_coefficient_mu 0.067
_exptl_absorpt_correction_T_max 0.996
_exptl_absorpt_correction_T_min 0.984
_exptl_absorpt_correction_type analytical
_exptl_absorpt_process_details
;
CrysAlisPro, Version 1.171.35.11 (Agilent, 2011)
Analytical numeric absorption correction using a multifaceted crystal
model based on expressions derived by Clark & Reid (1995).
;
_exptl_crystal_colour blue
_exptl_crystal_density_diffrn 1.182
_exptl_crystal_density_method 'not measured'
_exptl_crystal_description plate
_exptl_crystal_F_000 960
_exptl_crystal_size_max 0.35
_exptl_crystal_size_mid 0.14
_exptl_crystal_size_min 0.07
_refine_diff_density_max 0.098
_refine_diff_density_min -0.145
_refine_diff_density_rms 0.031
_refine_ls_extinction_method none
_refine_ls_goodness_of_fit_ref 1.046
_refine_ls_hydrogen_treatment constr
_refine_ls_matrix_type full
_refine_ls_number_parameters 463
_refine_ls_number_reflns 4884
_refine_ls_number_restraints 240
_refine_ls_restrained_S_all 1.075
_refine_ls_R_factor_all 0.0776
_refine_ls_R_factor_gt 0.0438
_refine_ls_shift/su_max 0.002
_refine_ls_shift/su_mean 0.000
_refine_ls_structure_factor_coef Fsqd
_refine_ls_weighting_details 'w=1/[\s^2^(Fo^2^)+(0.0398P)^2^+0.1132P] where P=(Fo^2^+2Fc^2^)/3'
_refine_ls_weighting_scheme calc
_refine_ls_wR_factor_gt 0.0878
_refine_ls_wR_factor_ref 0.1018
_reflns_number_gt 3308
_reflns_number_total 4884
_reflns_threshold_expression >2sigma(I)
_cod_data_source_file ol300327b_si_002.cif
_cod_data_source_block 6
_cod_original_sg_symbol_H-M 'P 21/c'
_cod_database_code 1507183

loop_
_symmetry_equiv_pos_as_xyz
'x, y, z'
'-x, y+1/2, -z+1/2'
'-x, -y, -z'
'x, -y-1/2, z-1/2'

loop_
_atom_site_label
_atom_site_type_symbol
_atom_site_fract_x
_atom_site_fract_y
_atom_site_fract_z
_atom_site_U_iso_or_equiv
_atom_site_adp_type
_atom_site_occupancy
_atom_site_symmetry_multiplicity
_atom_site_calc_flag
_atom_site_refinement_flags
_atom_site_disorder_assembly
_atom_site_disorder_group
C1 C 0.4764(2) 0.16753(5) 0.02335(8) 0.0483(4) Uani 1 1 d . . .
C2 C 0.2784(2) 0.14331(6) 0.04219(9) 0.0515(4) Uani 1 1 d . . .
H2 H 0.1814 0.1225 0.0101 0.062 Uiso 1 1 calc R . .
C3 C 0.2501(2) 0.15547(5) 0.11676(8) 0.0460(4) Uani 1 1 d . . .
C4 C 0.0779(2) 0.13765(6) 0.15646(9) 0.0535(4) Uani 1 1 d . . .
H4 H -0.0313 0.1169 0.1294 0.064 Uiso 1 1 calc R . .
C5 C 0.0456(3) 0.14642(6) 0.23082(10) 0.0586(4) Uani 1 1 d . . .
H5 H -0.0810 0.1302 0.2471 0.070 Uiso 1 1 calc R . .
C6 C 0.1765(3) 0.17609(6) 0.28426(9) 0.0593(4) Uani 1 1 d . . .
H6 H 0.1250 0.1767 0.3315 0.071 Uiso 1 1 calc R . .
C7 C 0.3722(3) 0.20491(6) 0.27827(9) 0.0566(4) Uani 1 1 d . . .
H7 H 0.4318 0.2226 0.3216 0.068 Uiso 1 1 calc R . .
C8 C 0.4903(2) 0.21092(6) 0.21674(9) 0.0518(4) Uani 1 1 d . . .
H8 H 0.6190 0.2321 0.2243 0.062 Uiso 1 1 calc R . .
C9 C 0.4441(2) 0.18976(5) 0.14510(8) 0.0443(3) Uani 1 1 d . . .
C10 C 0.5749(2) 0.19604(6) 0.08596(8) 0.0495(4) Uani 1 1 d . . .
H10 H 0.7068 0.2160 0.0877 0.059 Uiso 1 1 calc R . .
C11 C 0.5627(3) 0.16380(6) -0.04766(10) 0.0527(4) Uani 1 1 d . . .
C12 C 0.6368(2) 0.16139(6) -0.10737(10) 0.0524(4) Uani 1 1 d . . .
C13 C 0.7098(2) 0.15888(6) -0.18101(8) 0.0478(4) Uani 1 1 d . . .
C14 C 0.5733(3) 0.13434(6) -0.23797(9) 0.0587(4) Uani 1 1 d . . .
H14 H 0.4391 0.1188 -0.2274 0.070 Uiso 1 1 calc R . .
C15 C 0.6349(3) 0.13280(7) -0.30949(10) 0.0682(5) Uani 1 1 d . . .
H15 H 0.5421 0.1162 -0.3471 0.082 Uiso 1 1 calc R . .
C16 C 0.8329(3) 0.15554(7) -0.32628(9) 0.0648(5) Uani 1 1 d . . .
H16 H 0.8732 0.1546 -0.3750 0.078 Uiso 1 1 calc R . .
C17 C 0.9705(3) 0.17964(6) -0.27050(10) 0.0603(4) Uani 1 1 d . . .
H17 H 1.1045 0.1950 -0.2816 0.072 Uiso 1 1 calc R . .
C18 C 0.9107(2) 0.18117(6) -0.19821(9) 0.0545(4) Uani 1 1 d . . .
H18 H 1.0053 0.1972 -0.1607 0.065 Uiso 1 1 calc R . .
C19 C 0.4050(12) 0.0216(4) 0.4862(4) 0.0404(12) Uani 0.50 1 d PU A -1
C20 C 0.4582(6) 0.07684(13) 0.51400(16) 0.0417(7) Uani 0.50 1 d PU A -1
H20 H 0.5898 0.0874 0.5401 0.050 Uiso 0.50 1 calc PR A -1
C21 C 0.2799(5) 0.11277(18) 0.4956(2) 0.0403(8) Uani 0.50 1 d PU A -1
C22 C 0.2698(11) 0.1703(2) 0.5115(5) 0.0488(12) Uani 0.50 1 d PU A -1
H22 H 0.3950 0.1853 0.5374 0.059 Uiso 0.50 1 calc PR A -1
C23 C 0.1055(14) 0.2085(2) 0.4952(7) 0.0557(16) Uani 0.50 1 d PU A -1
H23 H 0.1354 0.2457 0.5108 0.067 Uiso 0.50 1 calc PR A -1
C24 C -0.0973(13) 0.1999(3) 0.4593(7) 0.0571(17) Uani 0.50 1 d PU A -1
H24 H -0.1871 0.2320 0.4551 0.068 Uiso 0.50 1 calc PR A -1
C25 C -0.1889(9) 0.1508(3) 0.4283(5) 0.0602(17) Uani 0.50 1 d PU A -1
H25 H -0.3315 0.1544 0.4063 0.072 Uiso 0.50 1 calc PR A -1
C26 C -0.0966(7) 0.0963(2) 0.4254(3) 0.0533(11) Uani 0.50 1 d PU A -1
H26 H -0.1853 0.0686 0.4012 0.064 Uiso 0.50 1 calc PR A -1
C27 C 0.1124(5) 0.07787(12) 0.45429(17) 0.0429(7) Uani 0.50 1 d PU A -1
C28 C 0.1984(4) 0.02330(11) 0.44905(15) 0.0456(7) Uani 0.50 1 d PU A -1
H28 H 0.1277 -0.0073 0.4244 0.055 Uiso 0.50 1 calc PR A -1
C29 C 0.5508(12) -0.0264(4) 0.4950(4) 0.0411(13) Uani 0.50 1 d PU A -1
C30 C 0.6746(6) -0.06531(15) 0.50195(17) 0.0436(7) Uani 0.50 1 d PU A -1
C31 C 0.8291(5) -0.11193(17) 0.5147(2) 0.0397(8) Uani 0.50 1 d PGU A -1
C32 C 0.7808(8) -0.1673(2) 0.4909(5) 0.0497(16) Uani 0.50 1 d PGU A -1
H32 H 0.6446 -0.1756 0.4662 0.060 Uiso 0.50 1 calc PR A -1
C33 C 0.9358(11) -0.21035(18) 0.5041(7) 0.0513(17) Uani 0.50 1 d PGU A -1
H33 H 0.9035 -0.2474 0.4882 0.062 Uiso 0.50 1 calc PR A -1
C34 C 1.1393(10) -0.1980(2) 0.5410(7) 0.0513(16) Uani 0.50 1 d PGU A -1
H34 H 1.2431 -0.2268 0.5498 0.062 Uiso 0.50 1 calc PR A -1
C35 C 1.1877(7) -0.1426(2) 0.5647(5) 0.0529(16) Uani 0.50 1 d PGU A -1
H35 H 1.3238 -0.1343 0.5894 0.063 Uiso 0.50 1 calc PR A -1
C36 C 1.0326(6) -0.09958(16) 0.5516(2) 0.0494(12) Uani 0.50 1 d PGU A -1
H36 H 1.0649 -0.0625 0.5675 0.059 Uiso 0.50 1 calc PR A -1
C37 C 0.066(2) -0.0018(8) 0.9658(13) 0.0479(15) Uani 0.50 1 d PU B -2
C38 C 0.2644(5) -0.02411(11) 0.95017(17) 0.0504(7) Uani 0.50 1 d PU B -2
H38 H 0.3646 -0.0418 0.9845 0.060 Uiso 0.50 1 calc PR B -2
C39 C 0.2925(6) -0.01607(13) 0.8744(2) 0.0469(7) Uani 0.50 1 d PU B -2
C40 C 0.4677(9) -0.0352(3) 0.8347(3) 0.0590(11) Uani 0.50 1 d PU B -2
H40 H 0.5843 -0.0518 0.8635 0.071 Uiso 0.50 1 calc PR B -2
C41 C 0.4916(9) -0.0330(4) 0.7582(4) 0.0651(17) Uani 0.50 1 d PU B -2
H41 H 0.6182 -0.0499 0.7430 0.078 Uiso 0.50 1 calc PR B -2
C42 C 0.3541(11) -0.0093(4) 0.7025(3) 0.0639(16) Uani 0.50 1 d PU B -2
H42 H 0.4005 -0.0124 0.6547 0.077 Uiso 0.50 1 calc PR B -2
C43 C 0.1564(12) 0.0185(4) 0.7073(3) 0.0613(15) Uani 0.50 1 d PU B -2
H43 H 0.0898 0.0321 0.6624 0.074 Uiso 0.50 1 calc PR B -2
C44 C 0.0456(10) 0.0289(3) 0.7681(3) 0.0531(12) Uani 0.50 1 d PU B -2
H44 H -0.0847 0.0491 0.7585 0.064 Uiso 0.50 1 calc PR B -2
C45 C 0.0944(6) 0.01440(14) 0.8420(2) 0.0475(8) Uani 0.50 1 d PU B -2
C46 C -0.0384(5) 0.02270(12) 0.89997(18) 0.0493(7) Uani 0.50 1 d PU B -2
H46 H -0.1735 0.0413 0.8963 0.059 Uiso 0.50 1 calc PR B -2
C47 C -0.025(2) -0.0022(8) 1.0363(13) 0.0496(17) Uani 0.50 1 d PU B -2
C48 C -0.1075(6) -0.00125(13) 1.0949(2) 0.0553(8) Uani 0.50 1 d PU B -2
C49 C -0.2020(6) 0.00047(15) 1.1647(2) 0.0515(9) Uani 0.50 1 d PGU B -2
C50 C -0.4004(7) 0.0292(2) 1.1671(3) 0.0650(16) Uani 0.50 1 d PGU B -2
H50 H -0.4632 0.0476 1.1248 0.078 Uiso 0.50 1 calc PR B -2
C51 C -0.5050(7) 0.0304(3) 1.2329(3) 0.0711(19) Uani 0.50 1 d PGU B -2
H51 H -0.6378 0.0496 1.2345 0.085 Uiso 0.50 1 calc PR B -2
C52 C -0.4112(9) 0.0030(4) 1.2962(3) 0.0672(17) Uani 0.50 1 d PGU B -2
H52 H -0.4811 0.0038 1.3402 0.081 Uiso 0.50 1 calc PR B -2
C53 C -0.2127(9) -0.0257(3) 1.2938(2) 0.0614(17) Uani 0.50 1 d PGU B -2
H53 H -0.1499 -0.0441 1.3361 0.074 Uiso 0.50 1 calc PR B -2
C54 C -0.1081(7) -0.0270(2) 1.2280(3) 0.0586(16) Uani 0.50 1 d PGU B -2
H54 H 0.0247 -0.0462 1.2264 0.070 Uiso 0.50 1 calc PR B -2

loop_
_atom_site_aniso_label
_atom_site_aniso_U_11
_atom_site_aniso_U_22
_atom_site_aniso_U_33
_atom_site_aniso_U_23
_atom_site_aniso_U_13
_atom_site_aniso_U_12
C1 0.0540(9) 0.0364(8) 0.0550(10) 0.0043(7) 0.0079(8) 0.0006(7)
C2 0.0558(9) 0.0408(8) 0.0574(11) -0.0001(7) 0.0011(8) -0.0072(7)
C3 0.0470(8) 0.0336(7) 0.0575(10) 0.0035(7) 0.0056(7) -0.0012(6)
C4 0.0484(9) 0.0421(8) 0.0704(12) 0.0049(7) 0.0080(8) -0.0030(7)
C5 0.0540(10) 0.0503(9) 0.0742(13) 0.0098(8) 0.0214(9) 0.0025(8)
C6 0.0707(11) 0.0492(9) 0.0605(11) 0.0062(8) 0.0207(9) 0.0100(9)
C7 0.0657(10) 0.0497(9) 0.0547(11) -0.0006(7) 0.0073(8) 0.0030(8)
C8 0.0525(9) 0.0440(8) 0.0587(11) 0.0011(7) 0.0036(8) -0.0031(7)
C9 0.0453(8) 0.0352(7) 0.0525(10) 0.0035(6) 0.0057(7) 0.0013(6)
C10 0.0468(8) 0.0436(8) 0.0585(10) 0.0032(7) 0.0058(8) -0.0061(7)
C11 0.0600(10) 0.0385(8) 0.0601(11) 0.0022(7) 0.0086(9) -0.0013(7)
C12 0.0592(10) 0.0376(8) 0.0606(11) 0.0009(7) 0.0069(9) 0.0021(7)
C13 0.0529(9) 0.0392(8) 0.0515(10) 0.0021(7) 0.0062(8) 0.0058(7)
C14 0.0538(10) 0.0620(10) 0.0597(11) 0.0070(8) 0.0016(8) -0.0006(8)
C15 0.0728(12) 0.0745(12) 0.0552(12) 0.0039(9) -0.0076(9) -0.0044(9)
C16 0.0814(13) 0.0612(10) 0.0530(11) 0.0057(8) 0.0126(9) 0.0081(9)
C17 0.0591(10) 0.0520(9) 0.0721(13) 0.0021(8) 0.0188(9) 0.0012(8)
C18 0.0548(9) 0.0477(9) 0.0611(11) -0.0054(7) 0.0053(8) -0.0007(7)
C19 0.041(3) 0.039(2) 0.042(3) -0.002(2) 0.008(2) -0.002(2)
C20 0.0407(16) 0.0472(19) 0.0377(17) -0.0008(13) 0.0051(14) -0.0024(15)
C21 0.0444(18) 0.0421(18) 0.0360(17) -0.0013(13) 0.0123(16) -0.0007(18)
C22 0.057(2) 0.041(2) 0.051(3) -0.0060(19) 0.015(2) -0.0016(18)
C23 0.071(3) 0.036(3) 0.063(3) -0.004(2) 0.022(3) 0.003(2)
C24 0.063(3) 0.044(3) 0.068(3) 0.014(2) 0.027(3) 0.021(2)
C25 0.055(3) 0.052(3) 0.075(3) 0.019(2) 0.013(2) 0.019(2)
C26 0.041(2) 0.053(2) 0.066(3) 0.0103(18) 0.0014(18) 0.0114(17)
C27 0.0410(16) 0.0412(15) 0.0475(17) 0.0061(13) 0.0092(14) -0.0002(14)
C28 0.0448(15) 0.0370(14) 0.0544(17) -0.0020(12) 0.0008(13) -0.0004(12)
C29 0.038(3) 0.045(2) 0.041(3) 0.000(2) 0.0040(19) -0.003(2)
C30 0.0422(17) 0.049(2) 0.0400(17) 0.0014(14) 0.0054(15) 0.0033(17)
C31 0.0422(18) 0.0373(17) 0.0406(18) 0.0043(14) 0.0095(17) 0.0046(18)
C32 0.048(3) 0.050(3) 0.052(3) -0.005(2) 0.009(2) -0.006(2)
C33 0.059(3) 0.040(3) 0.057(3) -0.004(2) 0.020(3) 0.005(2)
C34 0.050(3) 0.049(3) 0.057(3) 0.009(2) 0.019(2) 0.009(2)
C35 0.049(3) 0.047(3) 0.062(3) 0.011(2) 0.004(2) 0.001(2)
C36 0.051(3) 0.0429(19) 0.054(3) 0.0095(17) -0.0009(19) 0.002(2)
C37 0.052(3) 0.037(3) 0.053(2) -0.006(2) -0.001(3) 0.002(3)
C38 0.0511(16) 0.0396(15) 0.0594(18) -0.0025(13) -0.0019(15) 0.0014(13)
C39 0.0417(16) 0.0316(15) 0.068(2) -0.0067(15) 0.0075(17) 0.0022(13)
C40 0.057(2) 0.040(2) 0.083(3) -0.0036(18) 0.0264(19) 0.0079(18)
C41 0.071(3) 0.055(3) 0.074(3) -0.004(3) 0.032(3) 0.009(3)
C42 0.076(3) 0.055(3) 0.065(3) 0.006(2) 0.033(2) -0.005(3)
C43 0.070(3) 0.057(3) 0.058(3) 0.0094(19) 0.015(2) 0.000(3)
C44 0.055(2) 0.050(2) 0.054(2) 0.0019(18) 0.0041(18) 0.0042(18)
C45 0.0499(19) 0.0337(16) 0.058(2) -0.0028(15) 0.0004(18) 0.0017(15)
C46 0.0487(17) 0.0405(16) 0.058(2) -0.0047(14) 0.0018(15) 0.0072(14)
C47 0.058(4) 0.037(3) 0.054(2) -0.008(2) 0.001(4) 0.001(3)
C48 0.065(2) 0.0396(17) 0.060(2) -0.0076(16) 0.000(2) -0.0015(16)
C49 0.063(2) 0.0354(18) 0.056(2) -0.0013(15) 0.0044(19) 0.0000(17)
C50 0.076(3) 0.044(2) 0.077(3) 0.007(2) 0.018(3) 0.013(2)
C51 0.079(3) 0.051(3) 0.086(4) 0.007(3) 0.024(3) 0.015(3)
C52 0.074(3) 0.053(3) 0.078(3) 0.004(2) 0.026(2) -0.002(3)
C53 0.068(3) 0.055(3) 0.062(3) 0.006(2) 0.011(2) 0.000(3)
C54 0.056(3) 0.053(2) 0.066(3) -0.004(2) 0.001(2) 0.005(2)

loop_
_atom_type_symbol
_atom_type_description
_atom_type_scat_dispersion_real
_atom_type_scat_dispersion_imag
_atom_type_scat_source
C C 0.0033 0.0016 'International Tables Vol C Tables 4.2.6.8 and 6.1.1.4'
H H 0.0000 0.0000 'International Tables Vol C Tables 4.2.6.8 and 6.1.1.4'

loop_
_geom_angle_atom_site_label_1
_geom_angle_atom_site_label_2
_geom_angle_atom_site_label_3
_geom_angle
C10 C1 C2 108.66(14)
C10 C1 C11 125.70(13)
C2 C1 C11 125.64(14)
C3 C2 C1 109.12(13)
C3 C2 H2 125.4
C1 C2 H2 125.4
C4 C3 C2 126.46(13)
C4 C3 C9 127.18(14)
C2 C3 C9 106.34(12)
C5 C4 C3 129.02(15)
C5 C4 H4 115.5
C3 C4 H4 115.5
C4 C5 C6 128.69(15)
C4 C5 H5 115.7
C6 C5 H5 115.7
C7 C6 C5 130.01(16)
C7 C6 H6 115.0
C5 C6 H6 115.0
C8 C7 C6 128.71(15)
C8 C7 H7 115.6
C6 C7 H7 115.6
C7 C8 C9 129.02(14)
C7 C8 H8 115.5
C9 C8 H8 115.5
C8 C9 C10 125.97(13)
C8 C9 C3 127.35(13)
C10 C9 C3 106.67(12)
C9 C10 C1 109.21(13)
C9 C10 H10 125.4
C1 C10 H10 125.4
C12 C11 C1 179.09(16)
C11 C12 C13 175.99(16)
C14 C13 C18 118.49(15)
C14 C13 C12 118.99(14)
C18 C13 C12 122.50(14)
C15 C14 C13 120.54(15)
C15 C14 H14 119.7
C13 C14 H14 119.7
C14 C15 C16 120.66(16)
C14 C15 H15 119.7
C16 C15 H15 119.7
C17 C16 C15 119.55(16)
C17 C16 H16 120.2
C15 C16 H16 120.2
C16 C17 C18 120.31(15)
C16 C17 H17 119.8
C18 C17 H17 119.8
C17 C18 C13 120.44(15)
C17 C18 H18 119.8
C13 C18 H18 119.8
C28 C19 C20 108.6(7)
C28 C19 C29 127.7(5)
C20 C19 C29 123.7(5)
C21 C20 C19 108.4(4)
C21 C20 H20 125.8
C19 C20 H20 125.8
C22 C21 C20 126.0(4)
C22 C21 C27 127.5(4)
C20 C21 C27 106.4(3)
C23 C22 C21 130.0(5)
C23 C22 H22 115.0
C21 C22 H22 115.0
C22 C23 C24 129.2(4)
C22 C23 H23 115.4
C24 C23 H23 115.4
C23 C24 C25 129.6(4)
C23 C24 H24 115.2
C25 C24 H24 115.2
C24 C25 C26 128.8(4)
C24 C25 H25 115.6
C26 C25 H25 115.6
C25 C26 C27 128.6(4)
C25 C26 H26 115.7
C27 C26 H26 115.7
C28 C27 C26 126.5(4)
C28 C27 C21 107.2(3)
C26 C27 C21 126.2(3)
C19 C28 C27 109.3(5)
C19 C28 H28 125.4
C27 C28 H28 125.4
C30 C29 C19 178.6(6)
C29 C30 C31 176.9(5)
C32 C31 C36 120.0
C32 C31 C30 122.4(3)
C36 C31 C30 117.6(3)
C31 C32 C33 120.0
C31 C32 H32 120.0
C33 C32 H32 120.0
C32 C33 C34 120.0
C32 C33 H33 120.0
C34 C33 H33 120.0
C35 C34 C33 120.0
C35 C34 H34 120.0
C33 C34 H34 120.0
C34 C35 C36 120.0
C34 C35 H35 120.0
C36 C35 H35 120.0
C35 C36 C31 120.0
C35 C36 H36 120.0
C31 C36 H36 120.0
C38 C37 C46 109.0(15)
C38 C37 C47 126.6(9)
C46 C37 C47 124.4(8)
C37 C38 C39 109.3(10)
C37 C38 H38 125.3
C39 C38 H38 125.3
C38 C39 C40 127.6(4)
C38 C39 C45 106.5(3)
C40 C39 C45 125.8(4)
C41 C40 C39 129.3(5)
C41 C40 H40 115.3
C39 C40 H40 115.3
C42 C41 C40 128.9(4)
C42 C41 H41 115.6
C40 C41 H41 115.6
C41 C42 C43 129.1(4)
C41 C42 H42 115.4
C43 C42 H42 115.4
C44 C43 C42 129.3(4)
C44 C43 H43 115.4
C42 C43 H43 115.4
C43 C44 C45 130.6(5)
C43 C44 H44 114.7
C45 C44 H44 114.7
C44 C45 C46 126.6(4)
C44 C45 C39 126.9(4)
C46 C45 C39 106.4(3)
C45 C46 C37 108.8(7)
C45 C46 H46 125.6
C37 C46 H46 125.6
C48 C47 C37 177.7(9)
C47 C48 C49 179.1(10)
C50 C49 C54 120.0
C50 C49 C48 117.3(4)
C54 C49 C48 122.6(4)
C49 C50 C51 120.0
C49 C50 H50 120.0
C51 C50 H50 120.0
C52 C51 C50 120.0
C52 C51 H51 120.0
C50 C51 H51 120.0
C51 C52 C53 120.0
C51 C52 H52 120.0
C53 C52 H52 120.0
C54 C53 C52 120.0
C54 C53 H53 120.0
C52 C53 H53 120.0
C53 C54 C49 120.0
C53 C54 H54 120.0
C49 C54 H54 120.0

loop_
_geom_bond_atom_site_label_1
_geom_bond_atom_site_label_2
_geom_bond_distance
C1 C10 1.4016(19)
C1 C2 1.4024(19)
C1 C11 1.424(2)
C2 C3 1.3959(19)
C2 H2 0.9300
C3 C4 1.384(2)
C3 C9 1.4864(19)
C4 C5 1.383(2)
C4 H4 0.9300
C5 C6 1.386(2)
C5 H5 0.9300
C6 C7 1.384(2)
C6 H6 0.9300
C7 C8 1.378(2)
C7 H7 0.9300
C8 C9 1.3879(19)
C8 H8 0.9300
C9 C10 1.3899(19)
C10 H10 0.9300
C11 C12 1.201(2)
C12 C13 1.433(2)
C13 C14 1.391(2)
C13 C18 1.392(2)
C14 C15 1.371(2)
C14 H14 0.9300
C15 C16 1.377(2)
C15 H15 0.9300
C16 C17 1.376(2)
C16 H16 0.9300
C17 C18 1.380(2)
C17 H17 0.9300
C18 H18 0.9300
C19 C28 1.379(7)
C19 C20 1.416(10)
C19 C29 1.435(4)
C20 C21 1.394(5)
C20 H20 0.9300
C21 C22 1.381(5)
C21 C27 1.464(5)
C22 C23 1.358(5)
C22 H22 0.9300
C23 C24 1.364(5)
C23 H23 0.9300
C24 C25 1.376(5)
C24 H24 0.9300
C25 C26 1.398(6)
C25 H25 0.9300
C26 C27 1.406(5)
C26 H26 0.9300
C27 C28 1.388(4)
C28 H28 0.9300
C29 C30 1.184(10)
C30 C31 1.449(5)
C31 C32 1.3900
C31 C36 1.3900
C32 C33 1.3900
C32 H32 0.9300
C33 C34 1.3900
C33 H33 0.9300
C34 C35 1.3900
C34 H34 0.9300
C35 C36 1.3900
C35 H35 0.9300
C36 H36 0.9300
C37 C38 1.372(14)
C37 C46 1.42(2)
C37 C47 1.425(4)
C38 C39 1.401(4)
C38 H38 0.9300
C39 C40 1.408(6)
C39 C45 1.482(5)
C40 C41 1.396(6)
C40 H40 0.9300
C41 C42 1.371(5)
C41 H41 0.9300
C42 C43 1.381(6)
C42 H42 0.9300
C43 C44 1.356(5)
C43 H43 0.9300
C44 C45 1.380(6)
C44 H44 0.9300
C45 C46 1.386(5)
C46 H46 0.9300
C47 C48 1.21(2)
C48 C49 1.425(6)
C49 C50 1.3900
C49 C54 1.3900
C50 C51 1.3900
C50 H50 0.9300
C51 C52 1.3900
C51 H51 0.9300
C52 C53 1.3900
C52 H52 0.9300
C53 C54 1.3900
C53 H53 0.9300
C54 H54 0.9300
